data_4318596
loop_
_publ_author_name
'Taichi Miyaji'
'Masato Kujime'
'Shiro Hikichi'
'Yoshihiko Moro-oka'
'Munetaka Akita'

_publ_section_title
;
 Synthesis and Characterization of a Series of (Hydroperoxo)-,
 (Alkylperoxo)-, and (\m-Peroxo)palladium Complexes Containing the
 Hydrotris(3,5-diisopropylpyrazolyl)borato Ligand (TpiPr2):
 (TpiPr2)(py)Pd-OO-X [X = H, t-Bu, Pd(TpiPr2)(py)] and
 (TpiPr2)(py)Pd-(\m-\k1:\k2-OO)-PdTpiPr2
;
_journal_name_full 'Inorganic Chemistry'
_journal_page_first 5286
_journal_page_last 5295
_journal_paper_doi 10.1021/ic020355e
_journal_volume 41
_journal_year 2002
_chemical_formula_sum 'C74 H126 B2 N14 O2 Pd2'
_chemical_formula_weight 739.15
_chemical_name_common 'compound 4'
_chemical_name_systematic
;
    ?
;
_space_group_IT_number 61
_symmetry_cell_setting orthorhombic
_symmetry_space_group_name_Hall '-P 2ac 2ab'
_symmetry_space_group_name_H-M 'P b c a'
_atom_sites_solution_hydrogens geom
_atom_sites_solution_primary direct
_atom_sites_solution_secondary difmap
_audit_creation_method SHELXL-97
_cell_angle_alpha 90.00
_cell_angle_beta 90.00
_cell_angle_gamma 90.00
_cell_formula_units_Z 4
_cell_length_a 18.791(3)
_cell_length_b 22.280(3)
_cell_length_c 19.158(4)
_cell_measurement_temperature 213(2)
_cell_volume 8021(2)
_computing_structure_refinement 'SHELXL-97 (Sheldrick, 1997)'
_computing_structure_solution 'SHELXS-97 (Sheldrick, 1990)'
_diffrn_ambient_temperature 213(2)
_diffrn_measured_fraction_theta_full 0.868
_diffrn_measured_fraction_theta_max 0.868
_diffrn_radiation_monochromator graphite
_diffrn_radiation_source 'fine-focus sealed tube'
_diffrn_radiation_type MoK\a
_diffrn_radiation_wavelength 0.71070
_diffrn_reflns_av_R_equivalents 0.0000
_diffrn_reflns_av_sigmaI/netI 0.0255
_diffrn_reflns_limit_h_max 24
_diffrn_reflns_limit_h_min 0
_diffrn_reflns_limit_k_max 0
_diffrn_reflns_limit_k_min -28
_diffrn_reflns_limit_l_max 24
_diffrn_reflns_limit_l_min 0
_diffrn_reflns_number 8006
_diffrn_reflns_theta_full 27.51
_diffrn_reflns_theta_max 27.51
_diffrn_reflns_theta_min 1.77
_exptl_absorpt_coefficient_mu 0.499
_exptl_crystal_density_diffrn 1.224
_exptl_crystal_density_method 'not measured'
_exptl_crystal_F_000 3144
_refine_diff_density_max 0.659
_refine_diff_density_min -1.569
_refine_diff_density_rms 0.131
_refine_ls_extinction_method none
_refine_ls_goodness_of_fit_ref 1.295
_refine_ls_hydrogen_treatment mixed
_refine_ls_matrix_type full
_refine_ls_number_parameters 438
_refine_ls_number_reflns 8006
_refine_ls_number_restraints 0
_refine_ls_restrained_S_all 1.295
_refine_ls_R_factor_all 0.0580
_refine_ls_R_factor_gt 0.0542
_refine_ls_shift/su_max 0.212
_refine_ls_shift/su_mean 0.006
_refine_ls_structure_factor_coef Fsqd
_refine_ls_weighting_details 'calc w=1/[\s^2^(Fo^2^)+(0.1000P)^2^+0.0000P] where P=(Fo^2^+2Fc^2^)/3'
_refine_ls_weighting_scheme calc
_refine_ls_wR_factor_gt 0.1525
_refine_ls_wR_factor_ref 0.1563
_reflns_number_gt 7514
_reflns_number_total 8006
_reflns_threshold_expression >2sigma(I)
_cod_data_source_file ic020355e_3.cif
_cod_data_source_block shelxl
_cod_database_code 4318596

loop_
_symmetry_equiv_pos_as_xyz
'x, y, z'
'x+1/2, -y+1/2, -z'
'-x, y+1/2, -z+1/2'
'-x+1/2, -y, z+1/2'
'-x, -y, -z'
'-x-1/2, y-1/2, z'
'x, -y-1/2, z-1/2'
'x-1/2, y, -z-1/2'

loop_
_atom_site_label
_atom_site_type_symbol
_atom_site_fract_x
_atom_site_fract_y
_atom_site_fract_z
_atom_site_U_iso_or_equiv
_atom_site_adp_type
_atom_site_occupancy
_atom_site_symmetry_multiplicity
_atom_site_calc_flag
_atom_site_refinement_flags
_atom_site_disorder_assembly
_atom_site_disorder_group
Pd1 Pd 0.011130(12) 0.057387(8) 0.101555(9) 0.02780(11) Uani 1 1 d . . .
O1 O -0.02706(11) 0.00773(9) 0.02533(10) 0.0371(4) Uani 1 1 d . . .
N11 N 0.04105(11) 0.11223(9) 0.18301(11) 0.0296(4) Uani 1 1 d . . .
N12 N 0.11165(11) 0.12024(9) 0.19653(10) 0.0270(4) Uani 1 1 d . . .
N21 N 0.08363(12) 0.10271(9) 0.04399(11) 0.0304(4) Uani 1 1 d . . .
N22 N 0.14954(11) 0.11304(9) 0.07257(11) 0.0284(4) Uani 1 1 d . . .
N31 N 0.13670(13) 0.00139(10) 0.21849(11) 0.0342(5) Uani 1 1 d . . .
N32 N 0.16141(12) 0.02238(9) 0.15533(10) 0.0296(4) Uani 1 1 d . . .
N41 N -0.05760(13) 0.01065(10) 0.16308(12) 0.0353(5) Uani 1 1 d . . .
C11 C 0.00437(15) 0.14301(13) 0.23051(16) 0.0353(6) Uani 1 1 d . . .
C12 C 0.05257(15) 0.17024(13) 0.27634(15) 0.0382(6) Uani 1 1 d . . .
C13 C 0.11981(14) 0.15501(11) 0.25327(13) 0.0309(5) Uani 1 1 d . . .
C14 C -0.07475(17) 0.14912(15) 0.22954(18) 0.0477(7) Uani 1 1 d . . .
C15 C -0.1066(3) 0.1460(4) 0.3014(3) 0.121(3) Uani 1 1 d . . .
H4 H -0.0995 0.1836 0.3248 0.121 Uiso 1 1 calc R . .
H5 H -0.0839 0.1145 0.3274 0.121 Uiso 1 1 calc R . .
H6 H -0.1566 0.1379 0.2978 0.121 Uiso 1 1 calc R . .
C16 C -0.0951(3) 0.2062(2) 0.1927(4) 0.109(2) Uani 1 1 d . . .
H7 H -0.0716 0.2395 0.2144 0.109 Uiso 1 1 calc R . .
H8 H -0.1457 0.2117 0.1955 0.109 Uiso 1 1 calc R . .
H9 H -0.0811 0.2038 0.1446 0.109 Uiso 1 1 calc R . .
C17 C 0.19097(15) 0.16956(13) 0.28390(14) 0.0373(6) Uani 1 1 d . . .
C18 C 0.2204(2) 0.11552(17) 0.32268(19) 0.0582(9) Uani 1 1 d . . .
H11 H 0.1880 0.1041 0.3591 0.058 Uiso 1 1 calc R . .
H12 H 0.2657 0.1256 0.3427 0.058 Uiso 1 1 calc R . .
H13 H 0.2262 0.0827 0.2907 0.058 Uiso 1 1 calc R . .
C19 C 0.1861(2) 0.22413(18) 0.3313(2) 0.0666(11) Uani 1 1 d . . .
H14 H 0.2327 0.2339 0.3486 0.067 Uiso 1 1 calc R . .
H15 H 0.1551 0.2154 0.3698 0.067 Uiso 1 1 calc R . .
H16 H 0.1676 0.2575 0.3054 0.067 Uiso 1 1 calc R . .
C21 C 0.07954(16) 0.13194(11) -0.01647(14) 0.0360(6) Uani 1 1 d . . .
C22 C 0.14445(17) 0.16084(12) -0.02830(14) 0.0391(6) Uani 1 1 d . . .
C23 C 0.18707(15) 0.14893(11) 0.02872(13) 0.0320(5) Uani 1 1 d . . .
C24 C 0.01194(19) 0.13399(14) -0.05865(19) 0.0474(8) Uani 1 1 d . . .
C25 C 0.0256(3) 0.15195(19) -0.1333(2) 0.0668(12) Uani 1 1 d . . .
H19 H 0.0604 0.1255 -0.1534 0.067 Uiso 1 1 calc R . .
H20 H 0.0431 0.1924 -0.1347 0.067 Uiso 1 1 calc R . .
H21 H -0.0178 0.1493 -0.1595 0.067 Uiso 1 1 calc R . .
C26 C -0.0416(2) 0.17500(19) -0.0245(3) 0.0741(12) Uani 1 1 d . . .
H22 H -0.0239 0.2154 -0.0249 0.074 Uiso 1 1 calc R . .
H23 H -0.0493 0.1624 0.0229 0.074 Uiso 1 1 calc R . .
H24 H -0.0857 0.1732 -0.0497 0.074 Uiso 1 1 calc R . .
C27 C 0.26004(16) 0.17254(14) 0.04515(15) 0.0407(6) Uani 1 1 d . . .
C28 C 0.3056(2) 0.1776(2) -0.0201(2) 0.0701(11) Uani 1 1 d . . .
H26 H 0.3090 0.1390 -0.0421 0.070 Uiso 1 1 calc R . .
H27 H 0.3523 0.1913 -0.0076 0.070 Uiso 1 1 calc R . .
H28 H 0.2842 0.2056 -0.0518 0.070 Uiso 1 1 calc R . .
C29 C 0.2554(2) 0.23225(17) 0.0829(2) 0.0626(10) Uani 1 1 d . . .
H29 H 0.3018 0.2437 0.0990 0.063 Uiso 1 1 calc R . .
H30 H 0.2238 0.2286 0.1220 0.063 Uiso 1 1 calc R . .
H31 H 0.2375 0.2623 0.0515 0.063 Uiso 1 1 calc R . .
C31 C 0.14412(18) -0.05789(12) 0.21632(16) 0.0387(6) Uani 1 1 d . . .
C32 C 0.17365(17) -0.07581(12) 0.15260(15) 0.0404(6) Uani 1 1 d . . .
C33 C 0.18376(15) -0.02363(11) 0.11532(14) 0.0331(5) Uani 1 1 d . . .
C34 C 0.1198(2) -0.09598(16) 0.27662(18) 0.0543(9) Uani 1 1 d . . .
C35 C 0.1702(3) -0.14864(15) 0.2876(2) 0.0749(14) Uani 1 1 d . . .
H34 H 0.1517 -0.1744 0.3235 0.075 Uiso 1 1 calc R . .
H35 H 0.2161 -0.1339 0.3014 0.075 Uiso 1 1 calc R . .
H36 H 0.1746 -0.1709 0.2449 0.075 Uiso 1 1 calc R . .
C36 C 0.1108(2) -0.06109(17) 0.34394(18) 0.0609(10) Uani 1 1 d . . .
H37 H 0.1566 -0.0488 0.3609 0.061 Uiso 1 1 calc R . .
H38 H 0.0880 -0.0861 0.3781 0.061 Uiso 1 1 calc R . .
H39 H 0.0819 -0.0263 0.3354 0.061 Uiso 1 1 calc R . .
C37 C 0.21856(19) -0.01548(14) 0.04502(14) 0.0437(7) Uani 1 1 d . . .
C38 C 0.2961(2) 0.00369(18) 0.0526(2) 0.0629(10) Uani 1 1 d . . .
H41 H 0.3229 -0.0282 0.0736 0.063 Uiso 1 1 calc R . .
H42 H 0.2988 0.0388 0.0816 0.063 Uiso 1 1 calc R . .
H43 H 0.3154 0.0126 0.0074 0.063 Uiso 1 1 calc R . .
C39 C 0.2130(3) -0.07257(17) 0.00184(19) 0.0681(12) Uani 1 1 d . . .
H44 H 0.1638 -0.0828 -0.0045 0.068 Uiso 1 1 calc R . .
H45 H 0.2369 -0.1047 0.0256 0.068 Uiso 1 1 calc R . .
H46 H 0.2348 -0.0663 -0.0429 0.068 Uiso 1 1 calc R . .
C42 C -0.12150(18) -0.00532(14) 0.13818(17) 0.0474(7) Uani 1 1 d . . .
C43 C -0.1728(2) -0.0303(2) 0.1809(2) 0.0659(10) Uani 1 1 d . . .
C44 C -0.1580(2) -0.0409(2) 0.2492(2) 0.0729(12) Uani 1 1 d . . .
C45 C -0.0907(2) -0.02741(19) 0.27422(17) 0.0590(9) Uani 1 1 d . . .
C46 C -0.04157(17) -0.00112(14) 0.22977(15) 0.0422(6) Uani 1 1 d . . .
C51 C 0.0296(8) 0.0794(5) 0.4566(6) 0.218(7) Uani 1 1 d . . .
H52 H -0.0162 0.0621 0.4657 0.218 Uiso 1 1 calc R . .
H53 H 0.0661 0.0530 0.4736 0.218 Uiso 1 1 calc R . .
H54 H 0.0354 0.0851 0.4073 0.218 Uiso 1 1 calc R . .
C52 C 0.0348(6) 0.1341(4) 0.4902(6) 0.148(3) Uani 1 1 d . . .
C53 C 0.0534(3) 0.1333(2) 0.5575(3) 0.0774(13) Uani 1 1 d . . .
C54 C 0.0584(6) 0.1872(5) 0.5830(5) 0.155(4) Uani 1 1 d . . .
C55 C 0.0795(6) 0.1904(3) 0.6568(4) 0.143(3) Uani 1 1 d . . .
H61 H 0.0441 0.1709 0.6850 0.143 Uiso 1 1 calc R . .
H62 H 0.0836 0.2317 0.6706 0.143 Uiso 1 1 calc R . .
H63 H 0.1245 0.1707 0.6629 0.143 Uiso 1 1 calc R . .
B1 B 0.16708(15) 0.09111(12) 0.14745(14) 0.0275(5) Uani 1 1 d . . .
H1 H 0.2138 0.1043 0.1606 0.033 Uiso 1 1 d . . .
H2 H 0.0411 0.1952 0.3155 0.046 Uiso 1 1 d . . .
H3 H -0.0926 0.1161 0.2028 0.057 Uiso 1 1 d . . .
H10 H 0.2225 0.1795 0.2465 0.045 Uiso 1 1 d . . .
H17 H 0.1572 0.1844 -0.0682 0.048 Uiso 1 1 d . . .
H18 H -0.0066 0.0938 -0.0596 0.055 Uiso 1 1 d . . .
H25 H 0.2829 0.1444 0.0754 0.049 Uiso 1 1 d . . .
H32 H 0.1846 -0.1158 0.1383 0.048 Uiso 1 1 d . . .
H33 H 0.0739 -0.1123 0.2654 0.066 Uiso 1 1 d . . .
H40 H 0.1934 0.0160 0.0218 0.054 Uiso 1 1 d . . .
H47 H -0.1308 0.0003 0.0897 0.057 Uiso 1 1 d . . .
H48 H -0.2175 -0.0406 0.1610 0.074 Uiso 1 1 d . . .
H49 H -0.1923 -0.0589 0.2797 0.086 Uiso 1 1 d . . .
H50 H -0.0778 -0.0355 0.3221 0.071 Uiso 1 1 d . . .
H51 H 0.0047 0.0086 0.2469 0.050 Uiso 1 1 d . . .
H55 H 0.0685 0.1567 0.4640 0.179 Uiso 1 1 d . . .
H56 H -0.0109 0.1526 0.4855 0.179 Uiso 1 1 d . . .
H57 H 0.0197 0.1102 0.5834 0.092 Uiso 1 1 d . . .
H58 H 0.0991 0.1142 0.5618 0.092 Uiso 1 1 d . . .
H59 H 0.0900 0.2108 0.5561 0.185 Uiso 1 1 d . . .
H60 H 0.0111 0.2062 0.5792 0.185 Uiso 1 1 d . . .

loop_
_atom_site_aniso_label
_atom_site_aniso_U_11
_atom_site_aniso_U_22
_atom_site_aniso_U_33
_atom_site_aniso_U_23
_atom_site_aniso_U_13
_atom_site_aniso_U_12
Pd1 0.02182(16) 0.03499(16) 0.02658(15) -0.00171(6) -0.00344(6) -0.00400(6)
O1 0.0325(11) 0.0485(10) 0.0303(9) -0.0103(8) -0.0015(8) -0.0125(8)
N11 0.0176(10) 0.0405(11) 0.0308(10) -0.0067(8) -0.0016(8) -0.0011(8)
N12 0.0174(10) 0.0355(9) 0.0281(10) -0.0056(8) -0.0017(7) -0.0006(8)
N21 0.0271(11) 0.0348(10) 0.0293(10) 0.0011(8) -0.0038(8) -0.0043(8)
N22 0.0235(11) 0.0342(10) 0.0276(10) -0.0007(8) -0.0023(8) -0.0029(8)
N31 0.0312(12) 0.0447(11) 0.0268(10) 0.0046(9) 0.0018(8) -0.0035(9)
N32 0.0262(11) 0.0385(10) 0.0240(9) 0.0006(8) -0.0002(8) -0.0007(8)
N41 0.0268(12) 0.0450(11) 0.0340(11) 0.0028(9) 0.0001(9) -0.0071(9)
C11 0.0231(13) 0.0445(14) 0.0384(15) -0.0091(12) 0.0009(10) 0.0036(10)
C12 0.0244(14) 0.0493(14) 0.0410(14) -0.0165(12) 0.0014(11) 0.0012(11)
C13 0.0246(13) 0.0395(12) 0.0286(11) -0.0055(10) -0.0012(9) -0.0008(9)
C14 0.0226(15) 0.0596(17) 0.0608(19) -0.0161(15) 0.0008(13) 0.0069(12)
C15 0.030(2) 0.247(8) 0.086(3) -0.047(4) 0.019(2) 0.001(3)
C16 0.039(3) 0.071(3) 0.218(7) 0.024(4) -0.022(3) 0.012(2)
C17 0.0240(13) 0.0518(15) 0.0360(13) -0.0127(11) -0.0045(10) -0.0007(11)
C18 0.044(2) 0.080(2) 0.0509(18) 0.0106(17) -0.0205(15) -0.0028(17)
C19 0.038(2) 0.084(2) 0.077(2) -0.045(2) -0.0033(17) -0.0112(17)
C21 0.0379(16) 0.0381(13) 0.0319(12) 0.0036(10) -0.0098(11) -0.0061(11)
C22 0.0429(16) 0.0440(14) 0.0304(12) 0.0100(11) -0.0052(11) -0.0090(12)
C23 0.0301(14) 0.0372(12) 0.0285(11) 0.0033(10) 0.0010(10) -0.0022(10)
C24 0.048(2) 0.0447(16) 0.0493(19) 0.0090(14) -0.0238(14) -0.0160(13)
C25 0.076(3) 0.071(2) 0.053(2) 0.0226(18) -0.032(2) -0.017(2)
C26 0.055(3) 0.077(2) 0.090(3) 0.001(2) -0.034(2) 0.0116(19)
C27 0.0271(14) 0.0531(15) 0.0420(15) 0.0095(13) -0.0002(11) -0.0076(11)
C28 0.040(2) 0.116(3) 0.054(2) 0.017(2) 0.0129(16) -0.010(2)
C29 0.047(2) 0.060(2) 0.080(2) -0.0048(19) -0.0101(19) -0.0178(16)
C31 0.0353(16) 0.0433(14) 0.0374(15) 0.0079(11) -0.0104(12) -0.0099(10)
C32 0.0464(17) 0.0342(12) 0.0408(15) -0.0011(11) -0.0123(12) 0.0032(12)
C33 0.0313(14) 0.0367(12) 0.0311(12) -0.0047(10) -0.0054(10) 0.0056(10)
C34 0.051(2) 0.0600(18) 0.0516(18) 0.0208(15) -0.0169(15) -0.0241(15)
C35 0.123(4) 0.0418(16) 0.060(2) 0.0151(16) -0.018(2) -0.015(2)
C36 0.053(2) 0.086(3) 0.0440(18) 0.0231(16) 0.0016(16) -0.0067(17)
C37 0.053(2) 0.0478(15) 0.0301(13) -0.0044(11) 0.0032(12) 0.0163(13)
C38 0.058(2) 0.076(2) 0.055(2) -0.0025(17) 0.0218(17) 0.0111(18)
C39 0.095(4) 0.064(2) 0.0457(19) -0.0193(17) -0.002(2) 0.021(2)
C42 0.0334(17) 0.0598(17) 0.0490(17) 0.0080(14) -0.0060(13) -0.0117(13)
C43 0.0336(19) 0.090(3) 0.074(2) 0.018(2) -0.0090(17) -0.0236(18)
C44 0.049(2) 0.108(3) 0.062(2) 0.013(2) 0.0142(18) -0.031(2)
C45 0.045(2) 0.092(3) 0.0402(16) 0.0077(17) 0.0074(14) -0.0169(18)
C46 0.0338(16) 0.0599(17) 0.0328(14) 0.0009(12) -0.0005(11) -0.0087(12)
C51 0.34(2) 0.157(8) 0.153(11) 0.026(8) 0.042(11) 0.041(11)
C52 0.147(9) 0.139(7) 0.157(9) 0.011(6) 0.013(7) 0.011(6)
C53 0.083(4) 0.069(3) 0.081(3) 0.003(2) 0.018(3) 0.007(2)
C54 0.135(9) 0.173(8) 0.158(8) 0.065(7) -0.002(7) -0.009(7)
C55 0.154(9) 0.124(5) 0.151(7) -0.006(5) 0.020(6) -0.006(5)
B1 0.0214(13) 0.0377(13) 0.0234(12) -0.0022(10) 0.0000(9) 0.0007(10)

loop_
_atom_type_symbol
_atom_type_description
_atom_type_scat_dispersion_real
_atom_type_scat_dispersion_imag
_atom_type_scat_source
Pd Pd -0.9988 1.0072 'International Tables Vol C Tables 4.2.6.8 and 6.1.1.4'
O O 0.0106 0.0060 'International Tables Vol C Tables 4.2.6.8 and 6.1.1.4'
N N 0.0061 0.0033 'International Tables Vol C Tables 4.2.6.8 and 6.1.1.4'
C C 0.0033 0.0016 'International Tables Vol C Tables 4.2.6.8 and 6.1.1.4'
B B 0.0013 0.0007 'International Tables Vol C Tables 4.2.6.8 and 6.1.1.4'
H H 0.0000 0.0000 'International Tables Vol C Tables 4.2.6.8 and 6.1.1.4'

loop_
_geom_angle_atom_site_label_1
_geom_angle_atom_site_label_2
_geom_angle_atom_site_label_3
_geom_angle
_geom_angle_site_symmetry_1
_geom_angle_site_symmetry_3
_geom_angle_publ_flag
O1 Pd1 N21 96.99(8) . . ?
O1 Pd1 N41 84.87(9) . . ?
N21 Pd1 N41 176.96(9) . . ?
O1 Pd1 N11 174.38(9) . . ?
N21 Pd1 N11 86.17(8) . . ?
N41 Pd1 N11 92.18(9) . . ?
O1 O1 Pd1 112.03(18) 5 . ?
C11 N11 N12 107.8(2) . . ?
C11 N11 Pd1 132.98(19) . . ?
N12 N11 Pd1 119.15(15) . . ?
C13 N12 N11 109.9(2) . . ?
C13 N12 B1 131.1(2) . . ?
N11 N12 B1 119.02(19) . . ?
C21 N21 N22 108.5(2) . . ?
C21 N21 Pd1 132.82(19) . . ?
N22 N21 Pd1 118.27(15) . . ?
C23 N22 N21 108.7(2) . . ?
C23 N22 B1 130.4(2) . . ?
N21 N22 B1 120.49(19) . . ?
C31 N31 N32 105.9(2) . . ?
C33 N32 N31 110.3(2) . . ?
C33 N32 B1 132.7(2) . . ?
N31 N32 B1 116.50(19) . . ?
C42 N41 C46 119.3(3) . . ?
C42 N41 Pd1 119.9(2) . . ?
C46 N41 Pd1 120.7(2) . . ?
N11 C11 C12 108.5(2) . . ?
N11 C11 C14 123.6(3) . . ?
C12 C11 C14 127.8(3) . . ?
C13 C12 C11 106.6(2) . . ?
N12 C13 C12 107.2(2) . . ?
N12 C13 C17 123.0(2) . . ?
C12 C13 C17 129.7(2) . . ?
C11 C14 C16 109.7(3) . . ?
C11 C14 C15 112.4(3) . . ?
C16 C14 C15 111.6(5) . . ?
C13 C17 C19 110.7(2) . . ?
C13 C17 C18 110.2(2) . . ?
C19 C17 C18 111.3(3) . . ?
N21 C21 C22 108.4(2) . . ?
N21 C21 C24 122.0(3) . . ?
C22 C21 C24 129.4(3) . . ?
C23 C22 C21 106.8(2) . . ?
N22 C23 C22 107.6(2) . . ?
N22 C23 C27 123.4(2) . . ?
C22 C23 C27 128.9(2) . . ?
C21 C24 C25 111.9(3) . . ?
C21 C24 C26 110.4(3) . . ?
C25 C24 C26 111.4(3) . . ?
C23 C27 C29 110.8(3) . . ?
C23 C27 C28 111.6(3) . . ?
C29 C27 C28 111.1(3) . . ?
N31 C31 C32 110.6(2) . . ?
N31 C31 C34 120.3(3) . . ?
C32 C31 C34 129.0(3) . . ?
C33 C32 C31 105.4(2) . . ?
N32 C33 C32 107.7(2) . . ?
N32 C33 C37 123.5(2) . . ?
C32 C33 C37 128.6(2) . . ?
C31 C34 C36 113.5(3) . . ?
C31 C34 C35 110.6(3) . . ?
C36 C34 C35 110.3(3) . . ?
C33 C37 C38 111.3(3) . . ?
C33 C37 C39 110.8(3) . . ?
C38 C37 C39 110.6(3) . . ?
N41 C42 C43 121.4(3) . . ?
C44 C43 C42 119.9(3) . . ?
C43 C44 C45 118.8(3) . . ?
C46 C45 C44 119.2(3) . . ?
N41 C46 C45 121.3(3) . . ?
C53 C52 C51 117.1(9) . . ?
C54 C53 C52 111.6(7) . . ?
C53 C54 C55 115.2(7) . . ?
N12 B1 N32 108.10(19) . . ?
N12 B1 N22 106.7(2) . . ?
N32 B1 N22 112.87(18) . . ?

loop_
_geom_bond_atom_site_label_1
_geom_bond_atom_site_label_2
_geom_bond_distance
_geom_bond_site_symmetry_2
_geom_bond_publ_flag
Pd1 O1 1.9677(18) . ?
Pd1 N21 2.023(2) . ?
Pd1 N41 2.035(2) . ?
Pd1 N11 2.060(2) . ?
O1 O1 1.447(4) 5 ?
N11 C11 1.332(3) . ?
N11 N12 1.363(3) . ?
N12 C13 1.344(3) . ?
N12 B1 1.546(3) . ?
N21 C21 1.331(3) . ?
N21 N22 1.374(3) . ?
N22 C23 1.357(3) . ?
N22 B1 1.551(3) . ?
N31 C31 1.329(3) . ?
N31 N32 1.378(3) . ?
N32 C33 1.347(3) . ?
N32 B1 1.542(4) . ?
N41 C42 1.340(4) . ?
N41 C46 1.339(4) . ?
C11 C12 1.400(4) . ?
C11 C14 1.493(4) . ?
C12 C13 1.381(4) . ?
C13 C17 1.496(4) . ?
C14 C16 1.504(6) . ?
C14 C15 1.502(6) . ?
C17 C19 1.520(4) . ?
C17 C18 1.519(4) . ?
C21 C22 1.398(4) . ?
C21 C24 1.506(4) . ?
C22 C23 1.380(4) . ?
C23 C27 1.502(4) . ?
C24 C25 1.508(5) . ?
C24 C26 1.509(6) . ?
C27 C29 1.516(5) . ?
C27 C28 1.519(4) . ?
C31 C32 1.399(4) . ?
C31 C34 1.505(4) . ?
C32 C33 1.378(4) . ?
C33 C37 1.508(4) . ?
C34 C36 1.515(5) . ?
C34 C35 1.523(6) . ?
C37 C38 1.526(5) . ?
C37 C39 1.521(4) . ?
C42 C43 1.381(5) . ?
C43 C44 1.359(6) . ?
C44 C45 1.385(6) . ?
C45 C46 1.385(4) . ?
C51 C52 1.381(14) . ?
C52 C53 1.336(11) . ?
C53 C54 1.302(11) . ?
C54 C55 1.470(10) . ?
